data_4120724
loop_
_publ_author_name
'Gyeongshin Choi'
'Hayato Tsurugi'
'Kazushi Mashima'

_publ_section_title
;
 Hemilabile N-Xylyl-N'-methylperimidine Carbene Iridium Complexes as
 Catalysts for C-H Activation and Dehydrogenative Silylation: Dual Role of
 N-Xylyl Moiety for ortho-C-H Bond Activation and Reductive Bond Cleavage
;
_journal_name_full 'Journal of the American Chemical Society'
_journal_page_first 13149
_journal_page_last 13161
_journal_paper_doi 10.1021/ja406519u
_journal_volume 135
_journal_year 2013
_chemical_formula_moiety 'C32 H36 Ir N2 O2'
_chemical_formula_sum 'C32 H36 Ir N2 O2'
_chemical_formula_weight 672.85
_chemical_name_common 1g
_chemical_name_systematic
; 
 ? 
;
_space_group_IT_number 2
_symmetry_cell_setting triclinic
_symmetry_Int_Tables_number 2
_symmetry_space_group_name_Hall '-P 1'
_symmetry_space_group_name_H-M 'P -1'
_atom_sites_solution_hydrogens geom
_atom_sites_solution_primary direct
_atom_sites_solution_secondary difmap
_audit_creation_method SHELXL-97
_cell_angle_alpha 79.999(13)
_cell_angle_beta 89.465(18)
_cell_angle_gamma 87.969(13)
_cell_formula_units_Z 4
_cell_length_a 11.950(2)
_cell_length_b 12.2366(10)
_cell_length_c 18.754(2)
_cell_measurement_reflns_used 5694
_cell_measurement_temperature 113(2)
_cell_measurement_theta_max 27.47
_cell_measurement_theta_min 3.00
_cell_volume 2699.0(6)
_computing_cell_refinement CrystalClear
_computing_data_collection 'CrystalClear (Rigaku Inc., 2007)'
_computing_data_reduction CrystalClear
_computing_molecular_graphics 'CrystalStructure 4.0'
_computing_publication_material 'CrystalStructure 4.0 (Rigaku, 2010)'
_computing_structure_refinement 'SHELXL-97 (Sheldrick, 1997)'
_computing_structure_solution 'SHELXS-97 (Sheldrick, 1990)'
_diffrn_ambient_temperature 113(2)
_diffrn_detector_area_resol_mean 7.314
_diffrn_measured_fraction_theta_full 0.973
_diffrn_measured_fraction_theta_max 0.973
_diffrn_measurement_device_type 'Rigaku Mercury70'
_diffrn_measurement_method \w
_diffrn_radiation_monochromator graphite
_diffrn_radiation_source 'fine-focus sealed tube'
_diffrn_radiation_type MoK\a
_diffrn_radiation_wavelength 0.71075
_diffrn_reflns_av_R_equivalents 0.0635
_diffrn_reflns_av_sigmaI/netI 0.0979
_diffrn_reflns_limit_h_max 14
_diffrn_reflns_limit_h_min -14
_diffrn_reflns_limit_k_max 14
_diffrn_reflns_limit_k_min -14
_diffrn_reflns_limit_l_max 22
_diffrn_reflns_limit_l_min -22
_diffrn_reflns_number 21611
_diffrn_reflns_theta_full 25.50
_diffrn_reflns_theta_max 25.50
_diffrn_reflns_theta_min 3.02
_exptl_absorpt_coefficient_mu 4.979
_exptl_absorpt_correction_T_max 0.225
_exptl_absorpt_correction_T_min 0.161
_exptl_absorpt_correction_type multi-scan
_exptl_absorpt_process_details 'REQAB (Rigaku, 1998)'
_exptl_crystal_colour yellow
_exptl_crystal_density_diffrn 1.656
_exptl_crystal_description block
_exptl_crystal_F_000 1340
_exptl_crystal_size_max 0.42
_exptl_crystal_size_mid 0.32
_exptl_crystal_size_min 0.30
_refine_diff_density_max 12.900
_refine_diff_density_min -4.136
_refine_diff_density_rms 0.409
_refine_ls_extinction_method none
_refine_ls_goodness_of_fit_ref 0.997
_refine_ls_hydrogen_treatment mixed
_refine_ls_matrix_type full
_refine_ls_number_parameters 647
_refine_ls_number_reflns 9782
_refine_ls_number_restraints 0
_refine_ls_restrained_S_all 0.997
_refine_ls_R_factor_all 0.0961
_refine_ls_R_factor_gt 0.0827
_refine_ls_shift/su_max 0.002
_refine_ls_shift/su_mean 0.000
_refine_ls_structure_factor_coef Fsqd
_refine_ls_weighting_details 'calc w=1/[\s^2^(Fo^2^)+(0.1702P)^2^+11.4192P] where P=(Fo^2^+2Fc^2^)/3'
_refine_ls_weighting_scheme calc
_refine_ls_wR_factor_gt 0.2117
_refine_ls_wR_factor_ref 0.2445
_reflns_number_gt 7429
_reflns_number_total 10053
_reflns_threshold_expression >2sigma(I)
_cod_data_source_file ja406519u_si_001_04.cif
_cod_data_source_block 1g
_cod_original_cell_volume 2699.1(6)
_cod_database_code 4120724

loop_
_symmetry_equiv_pos_as_xyz
'x, y, z'
'-x, -y, -z'

loop_
_atom_site_label
_atom_site_type_symbol
_atom_site_fract_x
_atom_site_fract_y
_atom_site_fract_z
_atom_site_U_iso_or_equiv
_atom_site_adp_type
_atom_site_occupancy
_atom_site_symmetry_multiplicity
_atom_site_calc_flag
_atom_site_refinement_flags
Ir1 Ir 0.59003(4) 0.14013(3) 0.33084(2) 0.01603(19) Uani 1 1 d .
Ir2 Ir 0.09584(4) -0.13798(3) 0.16929(2) 0.01611(19) Uani 1 1 d .
O1 O 0.5934(8) 0.2559(7) 0.2351(5) 0.028(2) Uani 1 1 d .
O2 O 0.5444(9) 0.4178(7) 0.2703(5) 0.037(2) Uani 1 1 d .
O3 O 0.1051(8) -0.2540(7) 0.2657(5) 0.024(2) Uani 1 1 d .
O4 O 0.0712(9) -0.4167(8) 0.2305(5) 0.037(2) Uani 1 1 d .
N1 N 0.3972(9) 0.2531(8) 0.4002(5) 0.019(2) Uani 1 1 d .
N2 N 0.5728(8) 0.2752(8) 0.4487(5) 0.015(2) Uani 1 1 d .
N3 N -0.0835(9) -0.2514(8) 0.1001(5) 0.021(2) Uani 1 1 d .
N4 N 0.0973(8) -0.2737(8) 0.0526(5) 0.016(2) Uani 1 1 d .
C1 C 0.5112(11) 0.2370(10) 0.3979(6) 0.022(3) Uani 1 1 d .
C2 C 0.3329(10) 0.2188(10) 0.3409(6) 0.020(3) Uani 1 1 d .
C3 C 0.3403(10) 0.3009(9) 0.4546(6) 0.018(2) Uani 1 1 d .
C4 C 0.2256(11) 0.3166(11) 0.4568(7) 0.025(3) Uani 1 1 d .
H4 H 0.1806 0.2977 0.4195 0.030 Uiso 1 1 calc R
C5 C 0.1746(10) 0.3611(10) 0.5149(7) 0.020(2) Uiso 1 1 d .
H5 H 0.0953 0.3692 0.5168 0.025 Uiso 1 1 calc R
C6 C 0.2377(13) 0.3928(11) 0.5685(8) 0.036(4) Uani 1 1 d .
H6 H 0.2014 0.4209 0.6072 0.044 Uiso 1 1 calc R
C7 C 0.3587(11) 0.3838(9) 0.5665(6) 0.021(3) Uani 1 1 d .
C8 C 0.4258(12) 0.4234(11) 0.6162(7) 0.029(3) Uani 1 1 d .
H8 H 0.3923 0.4522 0.6555 0.035 Uiso 1 1 calc R
C9 C 0.5403(12) 0.4209(9) 0.6085(6) 0.024(3) Uani 1 1 d .
H9 H 0.5849 0.4506 0.6417 0.028 Uiso 1 1 calc R
C10 C 0.5941(10) 0.3743(11) 0.5513(7) 0.020(3) Uani 1 1 d .
H10 H 0.6733 0.3731 0.5463 0.025 Uiso 1 1 calc R
C11 C 0.5271(10) 0.3310(9) 0.5033(6) 0.016(2) Uani 1 1 d .
C12 C 0.4086(10) 0.3363(9) 0.5085(6) 0.018(2) Uani 1 1 d .
C13 C 0.6932(10) 0.2632(9) 0.4434(6) 0.020(3) Uani 1 1 d .
C14 C 0.7567(9) 0.2008(9) 0.5006(6) 0.018(2) Uiso 1 1 d .
H14 H 0.7202 0.1698 0.5443 0.021 Uiso 1 1 calc R
C15 C 0.8687(12) 0.1844(11) 0.4943(7) 0.029(3) Uani 1 1 d .
C16 C 0.9215(12) 0.2318(11) 0.4278(8) 0.031(3) Uani 1 1 d .
H16 H 0.9997 0.2193 0.4221 0.038 Uiso 1 1 calc R
C17 C 0.8622(11) 0.2951(10) 0.3720(6) 0.023(3) Uani 1 1 d .
C18 C 0.7489(11) 0.3120(10) 0.3804(6) 0.024(3) Uani 1 1 d .
H18 H 0.7076 0.3576 0.3428 0.028 Uiso 1 1 calc R
C19 C 0.6264(10) 0.0228(9) 0.2581(7) 0.018(2) Uiso 1 1 d .
H19 H 0.6082 0.0536 0.2064 0.022 Uiso 1 1 calc R
C20 C 0.7263(11) 0.0589(12) 0.2803(7) 0.030(3) Uani 1 1 d .
H20 H 0.7669 0.1093 0.2417 0.036 Uiso 1 1 calc R
C21 C 0.8010(11) -0.0062(10) 0.3377(7) 0.026(3) Uani 1 1 d .
H21A H 0.8577 0.0434 0.3513 0.032 Uiso 1 1 calc R
H21B H 0.8412 -0.0661 0.3173 0.032 Uiso 1 1 calc R
C22 C 0.7376(11) -0.0576(10) 0.4053(7) 0.026(3) Uani 1 1 d .
H22A H 0.7144 -0.1326 0.4000 0.031 Uiso 1 1 calc R
H22B H 0.7879 -0.0656 0.4477 0.031 Uiso 1 1 calc R
C23 C 0.6350(10) 0.0127(10) 0.4184(7) 0.021(3) Uani 1 1 d .
H23 H 0.6355 0.0383 0.4662 0.026 Uiso 1 1 calc R
C24 C 0.5239(11) -0.0023(10) 0.3929(7) 0.022(3) Uani 1 1 d .
H24 H 0.4630 0.0141 0.4268 0.027 Uiso 1 1 calc R
C25 C 0.4945(11) -0.0881(10) 0.3483(7) 0.023(3) Uani 1 1 d .
H25A H 0.4178 -0.0717 0.3289 0.028 Uiso 1 1 calc R
H25B H 0.4954 -0.1622 0.3795 0.028 Uiso 1 1 calc R
C26 C 0.5789(12) -0.0899(10) 0.2838(7) 0.027(3) Uani 1 1 d .
H26A H 0.6409 -0.1444 0.2995 0.033 Uiso 1 1 calc R
H26B H 0.5401 -0.1142 0.2431 0.033 Uiso 1 1 calc R
C27 C 0.5661(12) 0.3616(10) 0.2228(7) 0.026(3) Uani 1 1 d .
C28 C 0.5713(13) 0.4137(11) 0.1436(7) 0.032(3) Uani 1 1 d .
H28A H 0.6478 0.4368 0.1311 0.038 Uiso 1 1 calc R
H28B H 0.5198 0.4787 0.1345 0.038 Uiso 1 1 calc R
H28C H 0.5497 0.3595 0.1139 0.038 Uiso 1 1 calc R
C29 C 0.2489(11) 0.1297(12) 0.3649(8) 0.034(3) Uiso 1 1 d .
H29A H 0.1748 0.1647 0.3700 0.041 Uiso 1 1 calc R
H29B H 0.2720 0.0859 0.4116 0.041 Uiso 1 1 calc R
H29C H 0.2455 0.0810 0.3287 0.041 Uiso 1 1 calc R
C30 C 0.2813(13) 0.3182(13) 0.2880(8) 0.036(3) Uani 1 1 d .
H30A H 0.3397 0.3708 0.2708 0.043 Uiso 1 1 calc R
H30B H 0.2227 0.3553 0.3130 0.043 Uiso 1 1 calc R
H30C H 0.2487 0.2917 0.2467 0.043 Uiso 1 1 calc R
C31 C 0.9388(13) 0.1176(14) 0.5556(9) 0.045(4) Uani 1 1 d .
H31A H 0.8954 0.0559 0.5808 0.054 Uiso 1 1 calc R
H31B H 0.9586 0.1658 0.5898 0.054 Uiso 1 1 calc R
H31C H 1.0072 0.0882 0.5355 0.054 Uiso 1 1 calc R
C32 C 0.9170(12) 0.3422(14) 0.3004(8) 0.035(4) Uani 1 1 d .
H32A H 0.8905 0.3035 0.2625 0.042 Uiso 1 1 calc R
H32B H 0.9985 0.3319 0.3048 0.042 Uiso 1 1 calc R
H32C H 0.8973 0.4216 0.2876 0.042 Uiso 1 1 calc R
C33 C 0.0297(10) -0.2341(9) 0.1029(6) 0.020(3) Uani 1 1 d .
C34 C -0.1532(10) -0.2196(9) 0.1581(7) 0.022(3) Uani 1 1 d .
C35 C -0.1322(10) -0.3016(10) 0.0438(6) 0.020(3) Uani 1 1 d .
C36 C -0.2468(11) -0.3168(9) 0.0394(7) 0.025(3) Uani 1 1 d .
H36 H -0.2952 -0.2940 0.0750 0.030 Uiso 1 1 calc R
C37 C -0.2935(12) -0.3657(11) -0.0167(7) 0.030(3) Uani 1 1 d .
H37 H -0.3715 -0.3781 -0.0171 0.036 Uiso 1 1 calc R
C38 C -0.2245(15) -0.3948(10) -0.0705(8) 0.040(4) Uani 1 1 d .
H38 H -0.2559 -0.4222 -0.1100 0.048 Uiso 1 1 calc R
C39 C -0.1048(11) -0.3838(10) -0.0668(7) 0.022(3) Uani 1 1 d .
C40 C -0.0308(12) -0.4233(10) -0.1163(7) 0.027(3) Uani 1 1 d .
H40 H -0.0594 -0.4529 -0.1557 0.033 Uiso 1 1 calc R
C41 C 0.0826(13) -0.4186(11) -0.1072(7) 0.032(3) Uani 1 1 d .
H41 H 0.1320 -0.4474 -0.1400 0.039 Uiso 1 1 calc R
C42 C 0.1273(12) -0.3723(11) -0.0507(7) 0.027(3) Uani 1 1 d .
H42 H 0.2061 -0.3718 -0.0449 0.032 Uiso 1 1 calc R
C43 C 0.0574(10) -0.3276(9) -0.0036(7) 0.019(2) Uani 1 1 d .
C44 C -0.0610(10) -0.3368(9) -0.0087(6) 0.017(2) Uani 1 1 d .
C45 C 0.2151(11) -0.2574(10) 0.0572(7) 0.023(3) Uani 1 1 d .
C46 C 0.2735(10) -0.1969(10) -0.0003(6) 0.021(3) Uani 1 1 d .
H46 H 0.2355 -0.1675 -0.0441 0.026 Uiso 1 1 calc R
C47 C 0.3864(11) -0.1794(11) 0.0061(7) 0.025(3) Uani 1 1 d .
C48 C 0.4391(11) -0.2221(12) 0.0739(8) 0.032(3) Uani 1 1 d .
H48 H 0.5157 -0.2077 0.0799 0.039 Uiso 1 1 calc R
C49 C 0.3823(12) -0.2837(11) 0.1309(7) 0.029(3) Uani 1 1 d .
C50 C 0.2696(11) -0.3049(10) 0.1218(7) 0.025(3) Uani 1 1 d .
H50 H 0.2302 -0.3510 0.1590 0.029 Uiso 1 1 calc R
C51 C 0.1146(12) -0.0202(11) 0.2426(7) 0.029(3) Uani 1 1 d .
H51 H 0.0949 -0.0501 0.2941 0.034 Uiso 1 1 calc R
C52 C 0.2218(10) -0.0556(10) 0.2213(7) 0.021(3) Uiso 1 1 d .
H52 H 0.2645 -0.1054 0.2604 0.026 Uiso 1 1 calc R
C53 C 0.2942(10) 0.0113(11) 0.1647(7) 0.024(3) Uani 1 1 d .
H53A H 0.3570 -0.0372 0.1525 0.029 Uiso 1 1 calc R
H53B H 0.3265 0.0720 0.1856 0.029 Uiso 1 1 calc R
C54 C 0.2325(11) 0.0611(11) 0.0957(7) 0.028(3) Uani 1 1 d .
H54A H 0.2856 0.0683 0.0544 0.033 Uiso 1 1 calc R
H54B H 0.2030 0.1364 0.0998 0.033 Uiso 1 1 calc R
C55 C 0.1340(11) -0.0115(10) 0.0806(7) 0.024(3) Uani 1 1 d .
H55 H 0.1395 -0.0377 0.0330 0.029 Uiso 1 1 calc R
C56 C 0.0213(10) 0.0052(10) 0.1045(6) 0.019(2) Uiso 1 1 d .
H56 H -0.0375 -0.0110 0.0705 0.023 Uiso 1 1 calc R
C57 C -0.0155(11) 0.0889(9) 0.1512(7) 0.026(3) Uani 1 1 d .
H57A H -0.0911 0.0705 0.1707 0.031 Uiso 1 1 calc R
H57B H -0.0213 0.1633 0.1205 0.031 Uiso 1 1 calc R
C58 C 0.0624(12) 0.0941(11) 0.2141(7) 0.029(3) Uani 1 1 d .
H58A H 0.0199 0.1214 0.2534 0.034 Uiso 1 1 calc R
H58B H 0.1223 0.1468 0.1979 0.034 Uiso 1 1 calc R
C59 C 0.0903(12) -0.3597(11) 0.2784(7) 0.029(3) Uani 1 1 d .
C60 C 0.1018(13) -0.4119(11) 0.3566(7) 0.032(3) Uani 1 1 d .
H60A H 0.1515 -0.4781 0.3607 0.039 Uiso 1 1 calc R
H60B H 0.0279 -0.4331 0.3764 0.039 Uiso 1 1 calc R
H60C H 0.1333 -0.3587 0.3836 0.039 Uiso 1 1 calc R
C61 C -0.1998(12) -0.3174(12) 0.2100(7) 0.033(3) Uani 1 1 d .
H61A H -0.1414 -0.3760 0.2210 0.039 Uiso 1 1 calc R
H61B H -0.2636 -0.3462 0.1875 0.039 Uiso 1 1 calc R
H61C H -0.2243 -0.2928 0.2549 0.039 Uiso 1 1 calc R
C62 C -0.2437(11) -0.1268(11) 0.1322(9) 0.037(4) Uani 1 1 d .
H62A H -0.3039 -0.1576 0.1074 0.044 Uiso 1 1 calc R
H62B H -0.2096 -0.0664 0.0988 0.044 Uiso 1 1 calc R
H62C H -0.2747 -0.0980 0.1741 0.044 Uiso 1 1 calc R
C63 C 0.4542(12) -0.1164(13) -0.0542(8) 0.040(4) Uani 1 1 d .
H63A H 0.4172 -0.0441 -0.0715 0.047 Uiso 1 1 calc R
H63B H 0.4606 -0.1586 -0.0940 0.047 Uiso 1 1 calc R
H63C H 0.5291 -0.1055 -0.0363 0.047 Uiso 1 1 calc R
C64 C 0.4369(13) -0.3274(14) 0.2026(8) 0.038(4) Uani 1 1 d .
H64A H 0.4076 -0.2855 0.2391 0.045 Uiso 1 1 calc R
H64B H 0.5181 -0.3192 0.1980 0.045 Uiso 1 1 calc R
H64C H 0.4207 -0.4061 0.2173 0.045 Uiso 1 1 calc R

loop_
_atom_site_aniso_label
_atom_site_aniso_U_11
_atom_site_aniso_U_22
_atom_site_aniso_U_33
_atom_site_aniso_U_23
_atom_site_aniso_U_13
_atom_site_aniso_U_12
Ir1 0.0266(3) 0.0126(3) 0.0091(3) -0.00281(18) 0.00252(19) 0.00125(18)
Ir2 0.0280(3) 0.0120(3) 0.0086(3) -0.00258(18) -0.00003(19) -0.00078(19)
O1 0.053(6) 0.020(5) 0.011(4) -0.005(3) 0.004(4) 0.003(4)
O2 0.072(7) 0.020(5) 0.017(5) -0.003(4) -0.005(4) 0.012(4)
O3 0.046(6) 0.015(4) 0.013(4) -0.006(3) -0.009(4) -0.001(4)
O4 0.072(7) 0.021(5) 0.020(5) -0.004(4) 0.005(5) -0.008(5)
N1 0.028(6) 0.018(5) 0.012(5) -0.008(4) -0.002(4) 0.002(4)
N2 0.014(5) 0.019(5) 0.015(5) -0.009(4) -0.001(4) -0.002(4)
N3 0.040(7) 0.010(5) 0.012(5) -0.002(4) 0.001(4) 0.005(4)
N4 0.021(5) 0.016(5) 0.012(5) -0.007(4) 0.001(4) 0.003(4)
C1 0.042(8) 0.016(6) 0.006(5) 0.003(4) -0.005(5) 0.001(5)
C2 0.025(7) 0.027(6) 0.012(6) -0.012(5) -0.009(5) 0.003(5)
C3 0.024(6) 0.009(5) 0.020(6) -0.006(4) -0.002(5) 0.002(4)
C4 0.024(7) 0.026(7) 0.025(7) -0.005(5) 0.002(5) -0.004(5)
C6 0.063(11) 0.022(7) 0.023(7) -0.003(6) 0.014(7) 0.018(6)
C7 0.040(8) 0.004(5) 0.018(6) -0.002(4) 0.004(5) 0.001(5)
C8 0.056(10) 0.024(7) 0.008(6) -0.005(5) 0.010(6) 0.006(6)
C9 0.056(9) 0.009(5) 0.006(5) -0.001(4) -0.006(5) -0.010(5)
C10 0.014(6) 0.027(7) 0.020(6) 0.000(5) -0.006(5) -0.008(5)
C11 0.027(7) 0.011(5) 0.011(6) -0.005(4) -0.002(5) -0.002(4)
C12 0.035(7) 0.014(5) 0.005(5) -0.005(4) 0.001(5) -0.001(5)
C13 0.033(7) 0.011(5) 0.018(6) -0.006(4) 0.000(5) -0.009(5)
C15 0.045(9) 0.028(7) 0.013(6) -0.003(5) -0.003(6) -0.005(6)
C16 0.040(8) 0.024(7) 0.030(8) -0.005(6) 0.006(6) 0.004(6)
C17 0.038(8) 0.014(6) 0.016(6) -0.001(5) 0.006(5) -0.007(5)
C18 0.048(8) 0.019(6) 0.006(5) -0.006(5) 0.005(5) -0.003(5)
C20 0.029(7) 0.036(8) 0.018(7) 0.015(6) 0.008(5) 0.008(6)
C21 0.029(7) 0.018(6) 0.031(7) -0.002(5) 0.000(6) 0.004(5)
C22 0.032(7) 0.023(6) 0.020(7) -0.001(5) 0.001(5) 0.005(5)
C23 0.030(7) 0.016(6) 0.018(6) -0.001(5) 0.000(5) -0.003(5)
C24 0.032(7) 0.016(6) 0.019(6) -0.004(5) 0.009(5) 0.003(5)
C25 0.032(7) 0.013(6) 0.024(7) 0.000(5) 0.003(5) 0.002(5)
C26 0.048(9) 0.022(6) 0.015(6) -0.011(5) -0.003(6) 0.003(6)
C27 0.046(8) 0.021(6) 0.011(6) -0.004(5) 0.000(5) -0.003(5)
C28 0.054(9) 0.024(7) 0.015(7) 0.002(5) 0.001(6) 0.005(6)
C30 0.045(9) 0.042(9) 0.020(7) -0.004(6) -0.010(6) 0.003(7)
C31 0.042(9) 0.045(9) 0.043(10) 0.002(7) 0.007(7) 0.007(7)
C32 0.028(8) 0.046(9) 0.027(8) 0.002(7) 0.015(6) -0.010(6)
C33 0.031(7) 0.012(5) 0.015(6) 0.002(4) 0.004(5) -0.001(5)
C34 0.028(7) 0.010(5) 0.028(7) -0.007(5) -0.004(5) -0.005(5)
C35 0.025(7) 0.022(6) 0.014(6) -0.010(5) -0.011(5) 0.000(5)
C36 0.039(8) 0.008(5) 0.025(7) 0.003(5) -0.004(6) -0.001(5)
C37 0.042(8) 0.020(6) 0.026(7) 0.004(5) -0.004(6) -0.014(6)
C38 0.089(13) 0.009(6) 0.021(7) 0.000(5) 0.002(7) 0.001(6)
C39 0.034(8) 0.020(6) 0.015(6) -0.006(5) -0.007(5) -0.004(5)
C40 0.058(10) 0.010(6) 0.016(6) -0.008(5) 0.000(6) -0.002(5)
C41 0.060(10) 0.024(7) 0.012(6) -0.002(5) -0.001(6) 0.001(6)
C42 0.033(8) 0.020(6) 0.027(7) -0.002(5) 0.002(6) 0.008(5)
C43 0.024(7) 0.016(6) 0.019(6) -0.007(5) -0.008(5) 0.002(5)
C44 0.031(7) 0.009(5) 0.011(6) 0.000(4) -0.004(5) -0.001(4)
C45 0.035(7) 0.016(6) 0.018(6) -0.008(5) 0.009(5) 0.004(5)
C46 0.033(7) 0.023(6) 0.010(6) -0.007(5) 0.004(5) 0.008(5)
C47 0.033(8) 0.027(7) 0.014(6) -0.003(5) 0.003(5) -0.002(5)
C48 0.011(6) 0.039(8) 0.043(9) 0.001(6) 0.001(6) 0.003(5)
C49 0.045(9) 0.024(7) 0.018(7) -0.004(5) -0.006(6) 0.015(6)
C50 0.038(8) 0.015(6) 0.018(6) 0.004(5) 0.004(5) 0.008(5)
C51 0.051(9) 0.022(7) 0.016(6) -0.010(5) -0.001(6) -0.006(6)
C53 0.022(7) 0.028(7) 0.023(7) -0.003(5) -0.008(5) -0.003(5)
C54 0.033(7) 0.022(6) 0.023(7) 0.008(5) 0.007(5) -0.001(5)
C55 0.032(7) 0.023(6) 0.017(6) 0.000(5) 0.005(5) 0.001(5)
C57 0.036(8) 0.009(5) 0.032(7) 0.000(5) 0.006(6) 0.003(5)
C58 0.047(9) 0.027(7) 0.013(6) -0.006(5) 0.003(6) 0.000(6)
C59 0.046(9) 0.023(7) 0.016(7) -0.002(5) 0.006(6) 0.005(6)
C60 0.053(9) 0.023(7) 0.021(7) -0.003(5) -0.006(6) -0.003(6)
C61 0.043(9) 0.039(8) 0.014(7) 0.000(6) 0.002(6) 0.000(6)
C62 0.023(7) 0.018(6) 0.072(11) -0.014(7) -0.026(7) 0.011(5)
C63 0.034(8) 0.047(9) 0.035(9) -0.002(7) 0.010(6) 0.004(7)
C64 0.035(8) 0.045(9) 0.028(8) 0.003(7) -0.001(6) 0.019(7)

loop_
_atom_type_symbol
_atom_type_description
_atom_type_scat_dispersion_real
_atom_type_scat_dispersion_imag
_atom_type_scat_source
C C 0.0033 0.0016 'International Tables Vol C Tables 4.2.6.8 and 6.1.1.4'
H H 0.0000 0.0000 'International Tables Vol C Tables 4.2.6.8 and 6.1.1.4'
Ir Ir -1.4442 7.9887 'International Tables Vol C Tables 4.2.6.8 and 6.1.1.4'
N N 0.0061 0.0033 'International Tables Vol C Tables 4.2.6.8 and 6.1.1.4'
O O 0.0106 0.0060 'International Tables Vol C Tables 4.2.6.8 and 6.1.1.4'

loop_
_geom_angle_atom_site_label_1
_geom_angle_atom_site_label_2
_geom_angle_atom_site_label_3
_geom_angle
C1 Ir1 O1 99.4(4)
C1 Ir1 C24 89.9(5)
O1 Ir1 C24 150.1(5)
C1 Ir1 C23 92.9(5)
O1 Ir1 C23 163.2(4)
C24 Ir1 C23 40.1(5)
C1 Ir1 C20 158.5(5)
O1 Ir1 C20 83.8(4)
C24 Ir1 C20 97.8(5)
C23 Ir1 C20 80.6(5)
C1 Ir1 C19 164.2(5)
O1 Ir1 C19 82.9(4)
C24 Ir1 C19 80.9(4)
C23 Ir1 C19 88.3(5)
C20 Ir1 C19 37.0(5)
C33 Ir2 O3 99.6(4)
C33 Ir2 C56 89.6(5)
O3 Ir2 C56 151.1(4)
C33 Ir2 C55 92.1(5)
O3 Ir2 C55 163.4(5)
C56 Ir2 C55 39.5(5)
C33 Ir2 C52 158.8(5)
O3 Ir2 C52 83.3(4)
C56 Ir2 C52 98.0(5)
C55 Ir2 C52 81.6(5)
C33 Ir2 C51 163.0(5)
O3 Ir2 C51 82.7(4)
C56 Ir2 C51 81.0(5)
C55 Ir2 C51 89.5(5)
C52 Ir2 C51 38.0(5)
C27 O1 Ir1 130.4(8)
C59 O3 Ir2 131.1(8)
C1 N1 C3 123.7(10)
C1 N1 C2 116.4(9)
C3 N1 C2 119.9(10)
C1 N2 C11 124.6(10)
C1 N2 C13 117.0(10)
C11 N2 C13 118.3(9)
C33 N3 C35 122.2(10)
C33 N3 C34 117.1(10)
C35 N3 C34 120.6(10)
C33 N4 C43 124.4(10)
C33 N4 C45 116.8(10)
C43 N4 C45 118.9(9)
N2 C1 N1 117.5(10)
N2 C1 Ir1 119.1(9)
N1 C1 Ir1 122.9(8)
N1 C2 C29 115.2(10)
N1 C2 C30 113.0(10)
C29 C2 C30 112.2(11)
C4 C3 N1 123.4(11)
C4 C3 C12 119.8(11)
N1 C3 C12 116.7(10)
C3 C4 C5 119.9(12)
C3 C4 H4 120.0
C5 C4 H4 120.0
C6 C5 C4 121.5(12)
C6 C5 H5 119.3
C4 C5 H5 119.3
C5 C6 C7 120.7(12)
C5 C6 H6 119.7
C7 C6 H6 119.7
C8 C7 C12 120.3(11)
C8 C7 C6 122.5(11)
C12 C7 C6 117.2(11)
C9 C8 C7 120.2(11)
C9 C8 H8 119.9
C7 C8 H8 119.9
C8 C9 C10 121.4(11)
C8 C9 H9 119.3
C10 C9 H9 119.3
C11 C10 C9 118.3(11)
C11 C10 H10 120.9
C9 C10 H10 120.9
C10 C11 C12 121.4(10)
C10 C11 N2 122.3(11)
C12 C11 N2 116.2(10)
C11 C12 C7 118.4(10)
C11 C12 C3 120.7(10)
C7 C12 C3 120.8(11)
C18 C13 C14 118.7(11)
C18 C13 N2 120.2(11)
C14 C13 N2 121.1(10)
C15 C14 C13 121.2(11)
C15 C14 H14 119.4
C13 C14 H14 119.4
C14 C15 C16 118.1(12)
C14 C15 C31 121.9(12)
C16 C15 C31 120.0(13)
C17 C16 C15 121.9(13)
C17 C16 H16 119.1
C15 C16 H16 119.1
C18 C17 C16 118.8(11)
C18 C17 C32 119.1(12)
C16 C17 C32 122.1(12)
C17 C18 C13 121.2(12)
C17 C18 H18 119.4
C13 C18 H18 119.4
C20 C19 C26 125.6(11)
C20 C19 Ir1 71.3(8)
C26 C19 Ir1 113.4(8)
C20 C19 H19 113.1
C26 C19 H19 113.1
Ir1 C19 H19 113.1
C19 C20 C21 124.8(11)
C19 C20 Ir1 71.6(7)
C21 C20 Ir1 109.8(9)
C19 C20 H20 114.2
C21 C20 H20 114.2
Ir1 C20 H20 114.2
C20 C21 C22 113.2(11)
C20 C21 H21A 108.9
C22 C21 H21A 108.9
C20 C21 H21B 108.9
C22 C21 H21B 108.9
H21A C21 H21B 107.8
C23 C22 C21 111.6(10)
C23 C22 H22A 109.3
C21 C22 H22A 109.3
C23 C22 H22B 109.3
C21 C22 H22B 109.3
H22A C22 H22B 108.0
C24 C23 C22 124.6(11)
C24 C23 Ir1 69.2(7)
C22 C23 Ir1 114.9(8)
C24 C23 H23 113.5
C22 C23 H23 113.5
Ir1 C23 H23 113.5
C23 C24 C25 124.8(11)
C23 C24 Ir1 70.8(7)
C25 C24 Ir1 113.0(8)
C23 C24 H24 113.6
C25 C24 H24 113.6
Ir1 C24 H24 113.6
C24 C25 C26 111.4(10)
C24 C25 H25A 109.3
C26 C25 H25A 109.3
C24 C25 H25B 109.3
C26 C25 H25B 109.3
H25A C25 H25B 108.0
C19 C26 C25 111.6(10)
C19 C26 H26A 109.3
C25 C26 H26A 109.3
C19 C26 H26B 109.3
C25 C26 H26B 109.3
H26A C26 H26B 108.0
O2 C27 O1 124.8(11)
O2 C27 C28 121.5(12)
O1 C27 C28 113.5(11)
C27 C28 H28A 109.5
C27 C28 H28B 109.5
H28A C28 H28B 109.5
C27 C28 H28C 109.5
H28A C28 H28C 109.5
H28B C28 H28C 109.5
C2 C29 H29A 109.5
C2 C29 H29B 109.5
H29A C29 H29B 109.5
C2 C29 H29C 109.5
H29A C29 H29C 109.5
H29B C29 H29C 109.5
C2 C30 H30A 109.5
C2 C30 H30B 109.5
H30A C30 H30B 109.5
C2 C30 H30C 109.5
H30A C30 H30C 109.5
H30B C30 H30C 109.5
C15 C31 H31A 109.5
C15 C31 H31B 109.5
H31A C31 H31B 109.5
C15 C31 H31C 109.5
H31A C31 H31C 109.5
H31B C31 H31C 109.5
C17 C32 H32A 109.5
C17 C32 H32B 109.5
H32A C32 H32B 109.5
C17 C32 H32C 109.5
H32A C32 H32C 109.5
H32B C32 H32C 109.5
N4 C33 N3 117.4(10)
N4 C33 Ir2 119.5(9)
N3 C33 Ir2 122.7(8)
N3 C34 C61 114.1(10)
N3 C34 C62 114.5(11)
C61 C34 C62 112.8(11)
C36 C35 C44 118.6(11)
C36 C35 N3 122.7(11)
C44 C35 N3 118.8(10)
C35 C36 C37 122.0(12)
C35 C36 H36 119.0
C37 C36 H36 119.0
C38 C37 C36 119.5(14)
C38 C37 H37 120.2
C36 C37 H37 120.2
C37 C38 C39 120.2(13)
C37 C38 H38 119.9
C39 C38 H38 119.9
C40 C39 C44 119.7(12)
C40 C39 C38 121.8(12)
C44 C39 C38 118.4(11)
C41 C40 C39 119.7(12)
C41 C40 H40 120.1
C39 C40 H40 120.1
C40 C41 C42 121.4(13)
C40 C41 H41 119.3
C42 C41 H41 119.3
C43 C42 C41 120.4(13)
C43 C42 H42 119.8
C41 C42 H42 119.8
C42 C43 C44 119.6(11)
C42 C43 N4 123.3(11)
C44 C43 N4 117.1(10)
C35 C44 C39 121.2(11)
C35 C44 C43 119.9(10)
C39 C44 C43 118.9(11)
C46 C45 C50 121.2(12)
C46 C45 N4 121.2(11)
C50 C45 N4 117.6(11)
C47 C46 C45 120.3(11)
C47 C46 H46 119.8
C45 C46 H46 119.8
C46 C47 C48 117.8(11)
C46 C47 C63 122.9(12)
C48 C47 C63 119.3(12)
C49 C48 C47 122.2(12)
C49 C48 H48 118.9
C47 C48 H48 118.9
C48 C49 C50 118.8(12)
C48 C49 C64 122.4(13)
C50 C49 C64 118.8(12)
C49 C50 C45 119.4(11)
C49 C50 H50 120.3
C45 C50 H50 120.3
C52 C51 C58 123.2(12)
C52 C51 Ir2 70.8(7)
C58 C51 Ir2 113.4(9)
C52 C51 H51 114.0
C58 C51 H51 114.0
Ir2 C51 H51 114.0
C51 C52 C53 124.5(11)
C51 C52 Ir2 71.2(7)
C53 C52 Ir2 109.9(8)
C51 C52 H52 114.4
C53 C52 H52 114.4
Ir2 C52 H52 114.4
C52 C53 C54 114.1(10)
C52 C53 H53A 108.7
C54 C53 H53A 108.7
C52 C53 H53B 108.7
C54 C53 H53B 108.7
H53A C53 H53B 107.6
C53 C54 C55 111.8(10)
C53 C54 H54A 109.3
C55 C54 H54A 109.3
C53 C54 H54B 109.3
C55 C54 H54B 109.3
H54A C54 H54B 107.9
C56 C55 C54 123.5(11)
C56 C55 Ir2 70.3(7)
C54 C55 Ir2 113.6(8)
C56 C55 H55 114.0
C54 C55 H55 114.0
Ir2 C55 H55 114.0
C55 C56 C57 124.9(11)
C55 C56 Ir2 70.3(7)
C57 C56 Ir2 110.2(8)
C55 C56 H56 114.3
C57 C56 H56 114.3
Ir2 C56 H56 114.3
C56 C57 C58 114.3(10)
C56 C57 H57A 108.7
C58 C57 H57A 108.7
C56 C57 H57B 108.7
C58 C57 H57B 108.7
H57A C57 H57B 107.6
C57 C58 C51 110.4(11)
C57 C58 H58A 109.6
C51 C58 H58A 109.6
C57 C58 H58B 109.6
C51 C58 H58B 109.6
H58A C58 H58B 108.1
O4 C59 O3 124.5(12)
O4 C59 C60 121.4(12)
O3 C59 C60 114.1(11)
C59 C60 H60A 109.5
C59 C60 H60B 109.5
H60A C60 H60B 109.5
C59 C60 H60C 109.5
H60A C60 H60C 109.5
H60B C60 H60C 109.5
C34 C61 H61A 109.5
C34 C61 H61B 109.5
H61A C61 H61B 109.5
C34 C61 H61C 109.5
H61A C61 H61C 109.5
H61B C61 H61C 109.5
C34 C62 H62A 109.5
C34 C62 H62B 109.5
H62A C62 H62B 109.5
C34 C62 H62C 109.5
H62A C62 H62C 109.5
H62B C62 H62C 109.5
C47 C63 H63A 109.5
C47 C63 H63B 109.5
H63A C63 H63B 109.5
C47 C63 H63C 109.5
H63A C63 H63C 109.5
H63B C63 H63C 109.5
C49 C64 H64A 109.5
C49 C64 H64B 109.5
H64A C64 H64B 109.5
C49 C64 H64C 109.5
H64A C64 H64C 109.5
H64B C64 H64C 109.5

loop_
_geom_bond_atom_site_label_1
_geom_bond_atom_site_label_2
_geom_bond_distance
Ir1 C1 2.072(12)
Ir1 O1 2.086(9)
Ir1 C24 2.096(12)
Ir1 C23 2.117(12)
Ir1 C20 2.172(13)
Ir1 C19 2.176(12)
Ir2 C33 2.038(12)
Ir2 O3 2.098(9)
Ir2 C56 2.124(12)
Ir2 C55 2.124(12)
Ir2 C52 2.170(12)
Ir2 C51 2.175(12)
O1 C27 1.304(15)
O2 C27 1.238(15)
O3 C59 1.292(16)
O4 C59 1.256(16)
N1 C1 1.371(16)
N1 C3 1.418(14)
N1 C2 1.485(14)
N2 C1 1.364(15)
N2 C11 1.421(14)
N2 C13 1.445(16)
N3 C33 1.380(16)
N3 C35 1.447(15)
N3 C34 1.461(15)
N4 C33 1.376(15)
N4 C43 1.430(15)
N4 C45 1.435(16)
C2 C29 1.516(18)
C2 C30 1.543(17)
C3 C4 1.378(17)
C3 C12 1.439(16)
C4 C5 1.425(17)
C4 H4 0.9500
C5 C6 1.38(2)
C5 H5 0.9500
C6 C7 1.45(2)
C6 H6 0.9500
C7 C8 1.396(19)
C7 C12 1.434(15)
C8 C9 1.375(19)
C8 H8 0.9500
C9 C10 1.436(18)
C9 H9 0.9500
C10 C11 1.392(17)
C10 H10 0.9500
C11 C12 1.418(17)
C13 C18 1.401(16)
C13 C14 1.414(16)
C14 C15 1.353(18)
C14 H14 0.9500
C15 C16 1.431(18)
C15 C31 1.53(2)
C16 C17 1.374(19)
C16 H16 0.9500
C17 C18 1.374(18)
C17 C32 1.520(17)
C18 H18 0.9500
C19 C20 1.380(18)
C19 C26 1.509(17)
C19 H19 1.0000
C20 C21 1.503(17)
C20 H20 1.0000
C21 C22 1.522(17)
C21 H21A 0.9900
C21 H21B 0.9900
C22 C23 1.516(17)
C22 H22A 0.9900
C22 H22B 0.9900
C23 C24 1.444(18)
C23 H23 1.0000
C24 C25 1.503(17)
C24 H24 1.0000
C25 C26 1.572(17)
C25 H25A 0.9900
C25 H25B 0.9900
C26 H26A 0.9900
C26 H26B 0.9900
C27 C28 1.514(17)
C28 H28A 0.9800
C28 H28B 0.9800
C28 H28C 0.9800
C29 H29A 0.9800
C29 H29B 0.9800
C29 H29C 0.9800
C30 H30A 0.9800
C30 H30B 0.9800
C30 H30C 0.9800
C31 H31A 0.9800
C31 H31B 0.9800
C31 H31C 0.9800
C32 H32A 0.9800
C32 H32B 0.9800
C32 H32C 0.9800
C34 C61 1.524(17)
C34 C62 1.557(16)
C35 C36 1.393(18)
C35 C44 1.409(16)
C36 C37 1.425(18)
C36 H36 0.9500
C37 C38 1.38(2)
C37 H37 0.9500
C38 C39 1.45(2)
C38 H38 0.9500
C39 C40 1.409(18)
C39 C44 1.427(16)
C40 C41 1.37(2)
C40 H40 0.9500
C41 C42 1.404(19)
C41 H41 0.9500
C42 C43 1.379(17)
C42 H42 0.9500
C43 C44 1.430(17)
C45 C46 1.394(17)
C45 C50 1.404(17)
C46 C47 1.383(18)
C46 H46 0.9500
C47 C48 1.431(19)
C47 C63 1.501(18)
C48 C49 1.384(19)
C48 H48 0.9500
C49 C50 1.398(19)
C49 C64 1.504(18)
C50 H50 0.9500
C51 C52 1.414(18)
C51 C58 1.522(18)
C51 H51 1.0000
C52 C53 1.508(17)
C52 H52 1.0000
C53 C54 1.518(17)
C53 H53A 0.9900
C53 H53B 0.9900
C54 C55 1.557(19)
C54 H54A 0.9900
C54 H54B 0.9900
C55 C56 1.435(17)
C55 H55 1.0000
C56 C57 1.510(16)
C56 H56 1.0000
C57 C58 1.521(18)
C57 H57A 0.9900
C57 H57B 0.9900
C58 H58A 0.9900
C58 H58B 0.9900
C59 C60 1.500(18)
C60 H60A 0.9800
C60 H60B 0.9800
C60 H60C 0.9800
C61 H61A 0.9800
C61 H61B 0.9800
C61 H61C 0.9800
C62 H62A 0.9800
C62 H62B 0.9800
C62 H62C 0.9800
C63 H63A 0.9800
C63 H63B 0.9800
C63 H63C 0.9800
C64 H64A 0.9800
C64 H64B 0.9800
C64 H64C 0.9800

loop_
_geom_torsion_atom_site_label_1
_geom_torsion_atom_site_label_2
_geom_torsion_atom_site_label_3
_geom_torsion_atom_site_label_4
_geom_torsion
C1 Ir1 O1 C27 7.0(13)
C24 Ir1 O1 C27 113.6(13)
C23 Ir1 O1 C27 -129.8(16)
C20 Ir1 O1 C27 -151.5(13)
C19 Ir1 O1 C27 171.3(12)
C33 Ir2 O3 C59 9.4(12)
C56 Ir2 O3 C59 116.2(13)
C55 Ir2 O3 C59 -124.8(16)
C52 Ir2 O3 C59 -149.4(12)
C51 Ir2 O3 C59 172.4(12)
C11 N2 C1 N1 -0.5(16)
C13 N2 C1 N1 -176.7(10)
C11 N2 C1 Ir1 -172.2(8)
C13 N2 C1 Ir1 11.5(13)
C3 N1 C1 N2 -3.8(16)
C2 N1 C1 N2 175.3(10)
C3 N1 C1 Ir1 167.6(8)
C2 N1 C1 Ir1 -13.2(13)
O1 Ir1 C1 N2 -106.1(9)
C24 Ir1 C1 N2 102.5(9)
C23 Ir1 C1 N2 62.5(9)
C20 Ir1 C1 N2 -9.0(18)
C19 Ir1 C1 N2 156.5(13)
O1 Ir1 C1 N1 82.6(9)
C24 Ir1 C1 N1 -68.8(9)
C23 Ir1 C1 N1 -108.8(9)
C20 Ir1 C1 N1 179.7(10)
C19 Ir1 C1 N1 -15(2)
C1 N1 C2 C29 119.4(12)
C3 N1 C2 C29 -61.4(14)
C1 N1 C2 C30 -109.9(12)
C3 N1 C2 C30 69.2(14)
C1 N1 C3 C4 -179.8(11)
C2 N1 C3 C4 1.1(17)
C1 N1 C3 C12 1.7(16)
C2 N1 C3 C12 -177.4(10)
N1 C3 C4 C5 177.5(11)
C12 C3 C4 C5 -4.0(17)
C3 C4 C5 C6 2.2(19)
C4 C5 C6 C7 1.2(19)
C5 C6 C7 C8 174.6(12)
C5 C6 C7 C12 -2.6(17)
C12 C7 C8 C9 2.3(17)
C6 C7 C8 C9 -174.8(11)
C7 C8 C9 C10 -2.3(17)
C8 C9 C10 C11 -0.2(17)
C9 C10 C11 C12 2.6(17)
C9 C10 C11 N2 -174.8(10)
C1 N2 C11 C10 -176.0(11)
C13 N2 C11 C10 0.2(16)
C1 N2 C11 C12 6.5(16)
C13 N2 C11 C12 -177.3(9)
C10 C11 C12 C7 -2.5(16)
N2 C11 C12 C7 175.0(10)
C10 C11 C12 C3 174.0(11)
N2 C11 C12 C3 -8.5(15)
C8 C7 C12 C11 0.0(16)
C6 C7 C12 C11 177.3(10)
C8 C7 C12 C3 -176.5(11)
C6 C7 C12 C3 0.8(16)
C4 C3 C12 C11 -173.9(11)
N1 C3 C12 C11 4.8(15)
C4 C3 C12 C7 2.5(17)
N1 C3 C12 C7 -178.8(10)
C1 N2 C13 C18 58.7(14)
C11 N2 C13 C18 -117.9(12)
C1 N2 C13 C14 -120.2(12)
C11 N2 C13 C14 63.3(14)
C18 C13 C14 C15 -2.5(17)
N2 C13 C14 C15 176.4(11)
C13 C14 C15 C16 -0.1(19)
C13 C14 C15 C31 179.7(12)
C14 C15 C16 C17 2(2)
C31 C15 C16 C17 -178.1(13)
C15 C16 C17 C18 -1(2)
C15 C16 C17 C32 -177.8(13)
C16 C17 C18 C13 -2.0(18)
C32 C17 C18 C13 175.2(12)
C14 C13 C18 C17 3.6(17)
N2 C13 C18 C17 -175.3(11)
C1 Ir1 C19 C20 -171.2(14)
O1 Ir1 C19 C20 89.0(7)
C24 Ir1 C19 C20 -116.2(8)
C23 Ir1 C19 C20 -76.6(7)
C1 Ir1 C19 C26 -50(2)
O1 Ir1 C19 C26 -149.4(9)
C24 Ir1 C19 C26 5.4(9)
C23 Ir1 C19 C26 45.0(9)
C20 Ir1 C19 C26 121.6(12)
C26 C19 C20 C21 -4(2)
Ir1 C19 C20 C21 101.7(13)
C26 C19 C20 Ir1 -105.8(12)
C1 Ir1 C20 C19 173.5(10)
O1 Ir1 C20 C19 -86.5(7)
C24 Ir1 C20 C19 63.4(8)
C23 Ir1 C20 C19 99.7(7)
C1 Ir1 C20 C21 52.3(17)
O1 Ir1 C20 C21 152.3(10)
C24 Ir1 C20 C21 -57.9(10)
C23 Ir1 C20 C21 -21.5(9)
C19 Ir1 C20 C21 -121.3(12)
C19 C20 C21 C22 -46.1(18)
Ir1 C20 C21 C22 34.8(14)
C20 C21 C22 C23 -31.0(16)
C21 C22 C23 C24 93.0(15)
C21 C22 C23 Ir1 12.0(14)
C1 Ir1 C23 C24 86.4(7)
O1 Ir1 C23 C24 -136.1(13)
C20 Ir1 C23 C24 -114.3(8)
C19 Ir1 C23 C24 -77.9(7)
C1 Ir1 C23 C22 -154.1(10)
O1 Ir1 C23 C22 -17(2)
C24 Ir1 C23 C22 119.5(12)
C20 Ir1 C23 C22 5.3(9)
C19 Ir1 C23 C22 41.7(9)
C22 C23 C24 C25 -1.4(19)
Ir1 C23 C24 C25 105.1(11)
C22 C23 C24 Ir1 -106.5(11)
C1 Ir1 C24 C23 -94.7(7)
O1 Ir1 C24 C23 156.3(8)
C20 Ir1 C24 C23 65.2(8)
C19 Ir1 C24 C23 98.2(7)
C1 Ir1 C24 C25 144.8(9)
O1 Ir1 C24 C25 35.8(14)
C23 Ir1 C24 C25 -120.5(12)
C20 Ir1 C24 C25 -55.3(10)
C19 Ir1 C24 C25 -22.3(9)
C23 C24 C25 C26 -47.0(16)
Ir1 C24 C25 C26 34.9(12)
C20 C19 C26 C25 94.8(15)
Ir1 C19 C26 C25 11.6(13)
C24 C25 C26 C19 -29.8(14)
Ir1 O1 C27 O2 9(2)
Ir1 O1 C27 C28 -174.9(9)
C43 N4 C33 N3 2.3(16)
C45 N4 C33 N3 -178.6(9)
C43 N4 C33 Ir2 -170.4(8)
C45 N4 C33 Ir2 8.8(13)
C35 N3 C33 N4 -4.5(15)
C34 N3 C33 N4 173.9(10)
C35 N3 C33 Ir2 168.0(8)
C34 N3 C33 Ir2 -13.7(13)
O3 Ir2 C33 N4 -105.0(9)
C56 Ir2 C33 N4 102.6(9)
C55 Ir2 C33 N4 63.1(9)
C52 Ir2 C33 N4 -8.8(18)
C51 Ir2 C33 N4 158.6(14)
O3 Ir2 C33 N3 82.7(9)
C56 Ir2 C33 N3 -69.7(9)
C55 Ir2 C33 N3 -109.1(9)
C52 Ir2 C33 N3 178.9(10)
C51 Ir2 C33 N3 -14(2)
C33 N3 C34 C61 -110.1(12)
C35 N3 C34 C61 68.2(14)
C33 N3 C34 C62 117.8(11)
C35 N3 C34 C62 -63.9(13)
C33 N3 C35 C36 -178.3(10)
C34 N3 C35 C36 3.4(16)
C33 N3 C35 C44 1.9(16)
C34 N3 C35 C44 -176.4(10)
C44 C35 C36 C37 -0.7(17)
N3 C35 C36 C37 179.6(11)
C35 C36 C37 C38 -2.8(18)
C36 C37 C38 C39 4.8(18)
C37 C38 C39 C40 173.3(12)
C37 C38 C39 C44 -3.3(17)
C44 C39 C40 C41 1.6(18)
C38 C39 C40 C41 -175.0(11)
C39 C40 C41 C42 -1.9(18)
C40 C41 C42 C43 -1.6(19)
C41 C42 C43 C44 5.2(18)
C41 C42 C43 N4 -176.4(11)
C33 N4 C43 C42 -176.1(11)
C45 N4 C43 C42 4.8(17)
C33 N4 C43 C44 2.4(16)
C45 N4 C43 C44 -176.7(10)
C36 C35 C44 C39 2.1(17)
N3 C35 C44 C39 -178.1(10)
C36 C35 C44 C43 -176.8(10)
N3 C35 C44 C43 3.0(16)
C40 C39 C44 C35 -176.9(11)
C38 C39 C44 C35 -0.2(16)
C40 C39 C44 C43 2.0(16)
C38 C39 C44 C43 178.7(10)
C42 C43 C44 C35 173.5(11)
N4 C43 C44 C35 -5.0(15)
C42 C43 C44 C39 -5.4(16)
N4 C43 C44 C39 176.1(10)
C33 N4 C45 C46 -120.3(12)
C43 N4 C45 C46 58.9(14)
C33 N4 C45 C50 59.8(14)
C43 N4 C45 C50 -121.1(12)
C50 C45 C46 C47 -2.0(17)
N4 C45 C46 C47 178.1(10)
C45 C46 C47 C48 -2.1(18)
C45 C46 C47 C63 179.1(12)
C46 C47 C48 C49 3(2)
C63 C47 C48 C49 -178.1(13)
C47 C48 C49 C50 0(2)
C47 C48 C49 C64 -179.2(13)
C48 C49 C50 C45 -4.2(18)
C64 C49 C50 C45 175.1(12)
C46 C45 C50 C49 5.2(18)
N4 C45 C50 C49 -174.9(10)
C33 Ir2 C51 C52 -172.6(14)
O3 Ir2 C51 C52 88.4(7)
C56 Ir2 C51 C52 -115.6(8)
C55 Ir2 C51 C52 -76.8(8)
C33 Ir2 C51 C58 -54(2)
O3 Ir2 C51 C58 -152.8(10)
C56 Ir2 C51 C58 3.2(10)
C55 Ir2 C51 C58 41.9(10)
C52 Ir2 C51 C58 118.8(13)
C58 C51 C52 C53 -4(2)
Ir2 C51 C52 C53 101.6(12)
C58 C51 C52 Ir2 -105.9(12)
C33 Ir2 C52 C51 174.0(11)
O3 Ir2 C52 C51 -86.7(7)
C56 Ir2 C52 C51 64.1(8)
C55 Ir2 C52 C51 100.2(8)
C33 Ir2 C52 C53 53.1(16)
O3 Ir2 C52 C53 152.4(9)
C56 Ir2 C52 C53 -56.8(9)
C55 Ir2 C52 C53 -20.8(8)
C51 Ir2 C52 C53 -120.9(12)
C51 C52 C53 C54 -46.8(17)
Ir2 C52 C53 C54 33.6(13)
C52 C53 C54 C55 -29.7(15)
C53 C54 C55 C56 92.4(14)
C53 C54 C55 Ir2 11.3(14)
C33 Ir2 C55 C56 86.7(8)
O3 Ir2 C55 C56 -138.3(13)
C52 Ir2 C55 C56 -113.6(8)
C51 Ir2 C55 C56 -76.3(8)
C33 Ir2 C55 C54 -154.4(9)
O3 Ir2 C55 C54 -19(2)
C56 Ir2 C55 C54 118.9(12)
C52 Ir2 C55 C54 5.3(9)
C51 Ir2 C55 C54 42.5(9)
C54 C55 C56 C57 -4.4(19)
Ir2 C55 C56 C57 101.4(11)
C54 C55 C56 Ir2 -105.8(11)
C33 Ir2 C56 C55 -93.9(8)
O3 Ir2 C56 C55 156.9(8)
C52 Ir2 C56 C55 66.3(8)
C51 Ir2 C56 C55 100.3(8)
C33 Ir2 C56 C57 145.1(9)
O3 Ir2 C56 C57 35.9(14)
C55 Ir2 C56 C57 -121.0(12)
C52 Ir2 C56 C57 -54.7(9)
C51 Ir2 C56 C57 -20.7(9)
C55 C56 C57 C58 -43.3(16)
Ir2 C56 C57 C58 36.2(13)
C56 C57 C58 C51 -33.4(15)
C52 C51 C58 C57 96.5(15)
Ir2 C51 C58 C57 14.8(14)
Ir2 O3 C59 O4 4(2)
Ir2 O3 C59 C60 -178.3(9)
